data_4347749
loop_
_publ_author_name
'Bazaga-Garc\'ia, Montse'
'Angeli, Giasemi K.'
'Papathanasiou, Konstantinos E.'
'Salcedo, In\'es R'
'Olivera-Pastor, Pascual'
'Losilla, Enrique R.'
'Choquesillo-Lazarte, Duane'
'Hix, Gary B.'
'Cabeza, Aurelio'
'Demadis, Konstantinos D.'

_publ_section_title
;
 Luminescent and Proton Conducting Lanthanide Coordination Networks Based
 On a Zwitterionic Tripodal Triphosphonate.
;
_journal_issue 15
_journal_name_full 'Inorganic chemistry'
_journal_page_first 7414
_journal_page_last 7424
_journal_paper_doi 10.1021/acs.inorgchem.6b00570
_journal_volume 55
_journal_year 2016
_chemical_formula_sum 'C6 Ce2 N2 O26.5 P6'
_chemical_formula_weight 990.14
_space_group_IT_number 14
_space_group_name_Hall '-P 2ybc'
_space_group_name_H-M_alt 'P 1 21/c 1'
_symmetry_cell_setting monoclinic
_symmetry_space_group_name_H-M 'P 1 21/c 1'
_audit_creation_date 2016-03-11T10:51
_audit_creation_method 'from EXP file using GSAS2CIF'
_audit_update_record ' 2016-03-11T10:51  Initial CIF as created by GSAS2CIF'
_cell_angle_alpha 90.0
_cell_angle_beta 115.5193(18)
_cell_angle_gamma 90.0
_cell_formula_units_Z 4
_cell_length_a 14.3006(5)
_cell_length_b 18.5342(5)
_cell_length_c 12.4660(4)
_cell_measurement_temperature 298
_cell_volume 2981.77(17)
_computing_structure_refinement GSAS
_diffrn_ambient_temperature 298
_diffrn_measurement_device_type Empyrean
_diffrn_radiation_polarisn_ratio 0.8
_diffrn_radiation_probe x-ray
_diffrn_radiation_type 'Cu K\a'
_diffrn_radiation_wavelength 1.5406
_exptl_absorpt_correction_T_max 1.00000
_exptl_absorpt_correction_T_min 1.00000
_exptl_absorpt_process_details
;   GSAS Absorption/surface roughness correction: function number 0
 No correction is applied.
;
_exptl_crystal_density_diffrn 2.205
_pd_block_id 2016-03-11T10:51|CE-AMP_1-5_HCL-AU|Cabeza_A.|Empyrean
_pd_calc_method 'Rietveld Refinement'
_pd_instr_location ' ?'
_pd_meas_2theta_range_inc 0.013
_pd_meas_2theta_range_max 89.98531
_pd_meas_2theta_range_min 4.0033
_pd_phase_name 'from C:/Ce-AMP 1_5 HCl/c5cc01888a2_La-AMP_2015.cif'
_pd_proc_2theta_range_inc 0.013
_pd_proc_2theta_range_max 89.88428
_pd_proc_2theta_range_min 3.90229
_pd_proc_info_datetime 2016-03-11T10:51:08
_pd_proc_info_excluded_regions ' ?'
_pd_proc_ls_background_function
;   GSAS Background function number 7 with 27 terms.
 Linear interpolation
      1:    7805.18     2:    6178.88     3:    5570.98     4:    4891.91    
      5:    4602.47     6:    4274.58     7:    4151.17     8:    3811.01    
      9:    3373.53    10:    3099.68    11:    3070.38    12:    2864.20    
     13:    2818.03    14:    2652.49    15:    2411.23    16:    2242.80    
     17:    2129.54    18:    2049.08    19:    1917.24    20:    1835.62    
     21:    1750.73    22:    1652.37    23:    1631.97    24:    1562.40    
     25:    1562.21    26:    1527.62    27:    1456.80    
;
_pd_proc_ls_peak_cutoff 0.00500
_pd_proc_ls_profile_function
;
 CW Profile function number 3 with  19 terms
 Pseudovoigt profile coefficients as parameterized in
 P. Thompson, D.E. Cox & J.B. Hastings (1987). J. Appl. Cryst.,20,79-83.
 Asymmetry correction of L.W. Finger, D.E. Cox & A. P. Jephcoat (1994).
 J. Appl. Cryst.,27,892-900.
 #1(GU)   =    0.000 #2(GV)   =    0.000 #3(GW)   =    0.867
 #4(GP)   =    0.000 #5(LX)   =    0.000 #6(LY)   =    1.158
 #7(S/L)  =   0.0485 #8(H/L)  =   0.0133
 #9(trns) =     0.00 #10(shft)=   0.0000
 #11(stec)=     0.00 #12(ptec)=     0.00 #13(sfec)=     0.00
 #14(L11) =    0.207 #15(L22) =    0.060 #16(L33) =    0.236
 #17(L12) =   -0.001 #18(L13) =    0.125 #19(L23) =   -0.014
 Peak tails are ignored  where the intensity is below 0.0050 times the peak
   Aniso. broadening axis   0.0   0.0   1.0
;
_pd_proc_ls_prof_R_factor 0.0204
_pd_proc_ls_prof_wR_expected 0.0160
_pd_proc_ls_prof_wR_factor 0.0263
_pd_spec_mounting ' ?'
_refine_ls_goodness_of_fit_all 1.77
_refine_ls_matrix_type full
_refine_ls_number_parameters 164
_refine_ls_number_restraints 78
_refine_ls_R_Fsqd_factor 0.05631
_refine_ls_shift/su_max 0.03
_refine_ls_shift/su_mean 0.05
_reflns_d_resolution_high 1.200
_reflns_d_resolution_low 7.527
_reflns_limit_h_max 11
_reflns_limit_h_min 0
_reflns_limit_k_max 15
_reflns_limit_k_min 0
_reflns_limit_l_max 9
_reflns_limit_l_min -10
_reflns_number_total 2169
_cod_data_source_file ic6b00570_si_002.cif
_cod_data_source_block CE-HNMP
_cod_depositor_comments
;
The following automatic conversions were performed:

data item '_geom_angle_publ_flag' value 'N' was changed to 'n' in
accordance with the
/home/saulius/struct/COD-crude-data/automatic-downloads/DataCite-retrospective/ACS/depositions/lib/dictionaries/cif_core.dic
dictionary named 'cif_core.dic' version 2.4.2 last updated on
2011-04-26 (102 times).

data item '_geom_bond_publ_flag' value 'N' was changed to 'n' in
accordance with the
/home/saulius/struct/COD-crude-data/automatic-downloads/DataCite-retrospective/ACS/depositions/lib/dictionaries/cif_core.dic
dictionary named 'cif_core.dic' version 2.4.2 last updated on
2011-04-26 (275 times).

Automatic conversion script
Id: cif_fix_values 6909 2019-04-08 15:41:33Z antanas 
;
_cod_original_cell_volume 2981.75(21)
_cod_original_sg_symbol_H-M 'P 21/c'
_cod_original_formula_sum 'C6 Ce2 N2 O26.50 P6'
_cod_database_code 4347749

loop_
_symmetry_equiv_pos_site_id
_symmetry_equiv_pos_as_xyz
1 +x,+y,+z
2 -x,+y+1/2,-z+1/2
-1 -x,-y,-z
-2 +x,-y+1/2,+z+1/2

loop_
_atom_site_type_symbol
_atom_site_label
_atom_site_fract_x
_atom_site_fract_y
_atom_site_fract_z
_atom_site_occupancy
_atom_site_thermal_displace_type
_atom_site_U_iso_or_equiv
_atom_site_symmetry_multiplicity
Ce Ce1 0.38174(33) 0.56975(19) 0.49832(34) 1.0 Uiso 0.01 4
O O1W 0.2663(21) 0.6488(14) 0.3160(27) 1.0 Uiso 0.01 4
O O2W 0.4468(22) 0.7157(14) 0.5282(26) 1.0 Uiso 0.01 4
Ce Ce2 0.07578(30) 0.48010(17) 0.3911(4) 1.0 Uiso 0.01 4
O O3W 0.0764(23) 0.5589(13) 0.2302(27) 1.0 Uiso 0.01 4
O O4W -0.0629(24) 0.4432(14) 0.2031(22) 1.0 Uiso 0.01 4
P P1 0.4762(8) 0.6227(6) 0.8209(10) 1.0 Uiso 0.01 4
P P2 0.1595(10) 0.6053(6) 0.5941(9) 1.0 Uiso 0.01 4
P P3 0.1756(8) 0.4176(6) 0.7099(10) 1.0 Uiso 0.01 4
P P4 0.4692(8) 0.3993(6) 0.6837(10) 1.0 Uiso 0.01 4
P P5 0.3157(9) 0.4111(6) 0.3534(9) 1.0 Uiso 0.01 4
P P6 0.0964(8) 0.2722(6) 0.4062(9) 1.0 Uiso 0.01 4
O O1 0.4337(15) 0.6177(11) 0.6860(10) 1.0 Uiso 0.01 4
O O2 0.4542(17) 0.6958(7) 0.8630(20) 1.0 Uiso 0.01 4
O O3 0.5940(8) 0.6115(10) 0.8755(17) 1.0 Uiso 0.01 4
O O4 0.2187(16) 0.5791(12) 0.5236(16) 1.0 Uiso 0.01 4
O O5 0.0564(13) 0.5646(12) 0.5596(17) 1.0 Uiso 0.01 4
O O6 0.1377(18) 0.6872(7) 0.5766(17) 1.0 Uiso 0.01 4
O O7 0.1858(17) 0.4314(12) 0.5935(12) 1.0 Uiso 0.01 4
O O8 0.0739(11) 0.4480(11) 0.7045(20) 1.0 Uiso 0.01 4
O O9 0.1867(15) 0.3363(6) 0.7383(20) 1.0 Uiso 0.01 4
O O10 0.3994(12) 0.4647(8) 0.6274(19) 1.0 Uiso 0.01 4
O O11 0.5544(13) 0.3906(10) 0.6409(19) 1.0 Uiso 0.01 4
O O12 0.5154(16) 0.4053(11) 0.8207(10) 1.0 Uiso 0.01 4
O O13 0.2321(13) 0.4557(9) 0.3699(18) 1.0 Uiso 0.01 4
O O14 0.4228(10) 0.4482(9) 0.4107(20) 1.0 Uiso 0.01 4
O O15 0.2872(18) 0.3963(10) 0.2215(10) 1.0 Uiso 0.01 4
O O16 0.0879(16) 0.3509(6) 0.3622(17) 1.0 Uiso 0.01 4
O O17 0.0193(12) 0.2573(11) 0.4595(17) 1.0 Uiso 0.01 4
O O18 0.0776(16) 0.2198(9) 0.3028(13) 1.0 Uiso 0.01 4
N N1 0.3140(10) 0.5301(7) 0.7839(12) 1.0 Uiso 0.01 4
N N2 0.2969(10) 0.3217(7) 0.5265(11) 1.0 Uiso 0.01 4
C C1 0.4198(11) 0.5529(10) 0.8747(13) 1.0 Uiso 0.01 4
C C2 0.2367(14) 0.5899(10) 0.7510(10) 1.0 Uiso 0.01 4
C C3 0.2807(13) 0.4639(9) 0.8285(12) 1.0 Uiso 0.01 4
C C4 0.3903(14) 0.3188(8) 0.6445(13) 1.0 Uiso 0.01 4
C C5 0.3258(16) 0.3244(6) 0.4243(15) 1.0 Uiso 0.01 4
C C6 0.2271(9) 0.2587(9) 0.5180(15) 1.0 Uiso 0.01 4
O O5W 0.2833(23) 0.6011(17) 0.0467(24) 1.0 Uiso 0.01 4
O O6W 0.6949(23) 0.2773(16) 0.8275(28) 1.0 Uiso 0.01 4
O O7W 0.8668(27) 0.2486(12) 0.6276(26) 1.0 Uiso 0.01 4
O O8W 0.1502 0.4967 0.0569 0.667 Uiso 0.01 4
O O9W 0.113 0.5253 0.039 0.333 Uiso 0.01 4
O O10W 0.09 0.3755 0.0818 0.5 Uiso 0.01 4

loop_
_atom_type_symbol
_atom_type_number_in_cell
_atom_type_scat_dispersion_real
_atom_type_scat_dispersion_imag
_atom_type_scat_Cromer_Mann_a1
_atom_type_scat_Cromer_Mann_a2
_atom_type_scat_Cromer_Mann_a3
_atom_type_scat_Cromer_Mann_a4
_atom_type_scat_Cromer_Mann_b1
_atom_type_scat_Cromer_Mann_b2
_atom_type_scat_Cromer_Mann_b3
_atom_type_scat_Cromer_Mann_b4
_atom_type_scat_Cromer_Mann_c
_atom_type_scat_source
O 106.0 0.000 0.000 3.04850 13.2771 2.28680 5.70110 1.54630 0.32390 0.86700 32.9089 0.25080 International_Tables_Vol_C
P 24.0 0.000 0.000 6.43450 1.90670 4.17910 27.1570 1.78000 0.52600 1.49080 68.1645 1.11490 International_Tables_Vol_C
N 8.0 0.000 0.000 12.2126 0.00570 3.13220 9.89330 2.01250 28.9975 1.16630 0.58260 -11.529 International_Tables_Vol_C
C 24.0 0.000 0.000 2.31000 20.8439 1.02000 10.2075 1.58860 0.56870 0.86500 51.6512 0.21560 International_Tables_Vol_C
Ce 8.0 0.000 0.000 21.1671 2.81219 19.7695 0.22684 11.8513 17.6083 3.33049 127.113 1.86264 International_Tables_Vol_C

loop_
_geom_angle_atom_site_label_1
_geom_angle_atom_site_label_2
_geom_angle_atom_site_label_3
_geom_angle
_geom_angle_site_symmetry_1
_geom_angle_site_symmetry_3
_geom_angle_publ_flag
O1W Ce1 O1 118.3(8) 1_555 1_555 n
O1W Ce1 O4 78.2(8) 1_555 1_555 n
O1W Ce1 O10 149.2(7) 1_555 1_555 n
O1W Ce1 O11 59.5(8) 1_555 -1_666 n
O1W Ce1 O14 106.6(8) 1_555 1_555 n
O1W Ce1 O14 128.5(8) 1_555 -1_666 n
O1 Ce1 O4 75.8(7) 1_555 1_555 n
O1 Ce1 O10 75.2(7) 1_555 1_555 n
O1 Ce1 O11 124.0(6) 1_555 -1_666 n
O1 Ce1 O14 135.0(7) 1_555 1_555 n
O1 Ce1 O14 77.7(8) 1_555 -1_666 n
O4 Ce1 O10 79.1(6) 1_555 1_555 n
O4 Ce1 O11 137.7(7) 1_555 -1_666 n
O4 Ce1 O14 119.5(6) 1_555 1_555 n
O4 Ce1 O14 149.5(7) 1_555 -1_666 n
O10 Ce1 O11 138.6(4) 1_555 -1_666 n
O10 Ce1 O14 67.9(7) 1_555 1_555 n
O10 Ce1 O14 79.8(6) 1_555 -1_666 n
O11 Ce1 O14 75.2(6) -1_666 1_555 n
O11 Ce1 O14 71.0(7) -1_666 -1_666 n
O14 Ce1 O14 71.3(5) 1_555 -1_666 n
O3W Ce2 O4W 70.8(9) 1_555 1_555 n
O3W Ce2 O5 133.9(9) 1_555 -1_566 n
O3W Ce2 O7 144.0(8) 1_555 1_555 n
O3W Ce2 O8 65.1(8) 1_555 -1_566 n
O3W Ce2 O13 72.2(8) 1_555 1_555 n
O3W Ce2 O16 115.6(8) 1_555 1_555 n
O4W Ce2 O5 75.0(7) 1_555 -1_566 n
O4W Ce2 O7 140.4(7) 1_555 1_555 n
O4W Ce2 O8 59.1(8) 1_555 -1_566 n
O4W Ce2 O13 104.6(8) 1_555 1_555 n
O4W Ce2 O16 70.2(7) 1_555 1_555 n
O5 Ce2 O7 80.7(6) -1_566 1_555 n
O5 Ce2 O8 71.2(8) -1_566 -1_566 n
O5 Ce2 O13 147.6(7) -1_566 1_555 n
O5 Ce2 O16 79.1(8) -1_566 1_555 n
O7 Ce2 O8 138.9(4) 1_555 -1_566 n
O7 Ce2 O13 80.4(7) 1_555 1_555 n
O7 Ce2 O16 74.9(6) 1_555 1_555 n
O8 Ce2 O13 137.2(7) -1_566 1_555 n
O8 Ce2 O16 125.9(7) -1_566 1_555 n
O13 Ce2 O16 70.7(7) 1_555 1_555 n
O1 P1 O2 112.8(6) 1_555 1_555 n
O1 P1 O3 108.7(6) 1_555 1_555 n
O1 P1 C1 109.7(5) 1_555 1_555 n
O2 P1 O3 108.4(6) 1_555 1_555 n
O2 P1 C1 108.5(5) 1_555 1_555 n
O3 P1 C1 108.7(5) 1_555 1_555 n
O4 P2 O5 112.4(6) 1_555 1_555 n
O4 P2 O6 110.9(6) 1_555 1_555 n
O4 P2 C2 109.7(5) 1_555 1_555 n
O5 P2 O6 109.3(6) 1_555 1_555 n
O5 P2 C2 106.8(5) 1_555 1_555 n
O6 P2 C2 107.4(5) 1_555 1_555 n
O7 P3 O8 111.7(6) 1_555 1_555 n
O7 P3 O9 109.6(6) 1_555 1_555 n
O7 P3 C3 108.1(5) 1_555 1_555 n
O8 P3 O9 111.8(6) 1_555 1_555 n
O8 P3 C3 107.5(5) 1_555 1_555 n
O9 P3 C3 108.0(5) 1_555 1_555 n
O10 P4 O11 112.5(6) 1_555 1_555 n
O10 P4 O12 109.4(6) 1_555 1_555 n
O10 P4 C4 108.7(5) 1_555 1_555 n
O11 P4 O12 111.5(6) 1_555 1_555 n
O11 P4 C4 108.4(5) 1_555 1_555 n
O12 P4 C4 106.1(5) 1_555 1_555 n
O13 P5 O14 111.8(6) 1_555 1_555 n
O13 P5 O15 112.1(6) 1_555 1_555 n
O13 P5 C5 108.4(5) 1_555 1_555 n
O14 P5 O15 109.1(6) 1_555 1_555 n
O14 P5 C5 108.3(5) 1_555 1_555 n
O15 P5 C5 107.0(5) 1_555 1_555 n
O16 P6 O17 111.2(6) 1_555 1_555 n
O16 P6 O18 109.8(6) 1_555 1_555 n
O16 P6 C6 107.5(5) 1_555 1_555 n
O17 P6 O18 110.4(6) 1_555 1_555 n
O17 P6 C6 109.7(5) 1_555 1_555 n
O18 P6 C6 108.0(5) 1_555 1_555 n
Ce1 O1 P1 160.6(12) 1_555 1_555 n
Ce1 O4 P2 150.5(12) 1_555 1_555 n
Ce2 O5 P2 150.5(11) -1_566 1_555 n
Ce2 O7 P3 137.5(12) 1_555 1_555 n
Ce2 O8 P3 149.9(13) -1_566 1_555 n
Ce1 O10 P4 141.7(11) 1_555 1_555 n
Ce1 O11 P4 145.7(11) -1_666 1_555 n
Ce2 O13 P5 158.2(10) 1_555 1_555 n
Ce1 O14 Ce1 108.7(5) 1_555 -1_666 n
Ce1 O14 P5 102.4(8) 1_555 1_555 n
Ce1 O14 P5 145.9(10) -1_666 1_555 n
Ce2 O16 P6 150.9(11) 1_555 1_555 n
C1 N1 C2 112.5(7) 1_555 1_555 n
C1 N1 C3 109.1(6) 1_555 1_555 n
C2 N1 C3 113.0(7) 1_555 1_555 n
C4 N2 C5 112.2(7) 1_555 1_555 n
C4 N2 C6 108.9(6) 1_555 1_555 n
C5 N2 C6 112.5(7) 1_555 1_555 n
P1 C1 N1 112.8(7) 1_555 1_555 n
P2 C2 N1 116.7(8) 1_555 1_555 n
P3 C3 N1 111.6(7) 1_555 1_555 n
P4 C4 N2 115.1(7) 1_555 1_555 n
P5 C5 N2 116.8(8) 1_555 1_555 n
P6 C6 N2 112.4(7) 1_555 1_555 n

loop_
_geom_bond_atom_site_label_1
_geom_bond_atom_site_label_2
_geom_bond_distance
_geom_bond_site_symmetry_2
_geom_bond_publ_flag
Ce1 O1W 2.608(27) 1_555 n
Ce1 O2W 2.832(25) 1_555 n
Ce1 P5 3.366(11) 1_555 n
Ce1 O1 2.306(14) 1_555 n
Ce1 O4 2.489(17) 1_555 n
Ce1 O10 2.469(17) 1_555 n
Ce1 O11 2.398(16) -1_666 n
Ce1 O13 2.943(21) 1_555 n
Ce1 O14 2.677(21) 1_555 n
Ce1 O14 2.545(14) -1_666 n
O1W Ce1 2.608(27) 1_555 n
O1W O2W 3.05(4) 1_555 n
O1W O3W 2.97(4) 1_555 n
O1W O11 2.491(30) -1_666 n
O1W O6W 2.50(4) -1_666 n
O1W O7W 2.98(4) -1_666 n
O2W Ce1 2.832(25) 1_555 n
O2W O1W 3.05(4) 1_555 n
O2W O1 2.742(33) 1_555 n
O2W O2 2.671(33) -2_564 n
O2W O11 2.879(32) -1_666 n
Ce2 O3W 2.484(27) 1_555 n
Ce2 O4W 2.427(27) 1_555 n
Ce2 P2 3.257(11) 1_555 n
Ce2 O4 2.713(24) 1_555 n
Ce2 O5 2.729(23) 1_555 n
Ce2 O5 2.374(16) -1_566 n
Ce2 O7 2.497(18) 1_555 n
Ce2 O8 2.363(16) -1_566 n
Ce2 O13 2.404(13) 1_555 n
Ce2 O16 2.440(14) 1_555 n
O3W O1W 2.97(4) 1_555 n
O3W Ce2 2.484(27) 1_555 n
O3W O4W 2.85(4) 1_555 n
O3W O8 2.609(33) -1_566 n
O3W O13 2.882(32) 1_555 n
O3W O8W 3.012(29) 1_555 n
O3W O9W 2.724(30) 1_555 n
O4W Ce2 2.427(27) 1_555 n
O4W O3W 2.85(4) 1_555 n
O4W O5 2.922(31) -1_566 n
O4W O8 2.362(27) -1_566 n
O4W O16 2.797(32) 1_555 n
O4W O8W 3.134(26) -1_565 n
O4W O9W 2.847(25) -1_565 n
P1 O1 1.526(4) 1_555 n
P1 O2 1.533(4) 1_555 n
P1 O3 1.535(4) 1_555 n
P1 C1 1.800(4) 1_555 n
P2 Ce2 3.257(11) 1_555 n
P2 O4 1.539(4) 1_555 n
P2 O5 1.543(4) 1_555 n
P2 O6 1.546(4) 1_555 n
P2 C2 1.808(4) 1_555 n
P3 O7 1.540(4) 1_555 n
P3 O8 1.533(4) 1_555 n
P3 O9 1.540(4) 1_555 n
P3 C3 1.807(4) 1_555 n
P4 O10 1.535(4) 1_555 n
P4 O11 1.535(4) 1_555 n
P4 O12 1.548(4) 1_555 n
P4 C4 1.805(4) 1_555 n
P5 Ce1 3.366(11) 1_555 n
P5 O13 1.538(4) 1_555 n
P5 O14 1.545(4) 1_555 n
P5 O15 1.539(4) 1_555 n
P5 C5 1.810(4) 1_555 n
P6 O16 1.545(4) 1_555 n
P6 O17 1.538(4) 1_555 n
P6 O18 1.542(4) 1_555 n
P6 C6 1.804(4) 1_555 n
O1 Ce1 2.306(14) 1_555 n
O1 O2W 2.742(33) 1_555 n
O1 P1 1.526(4) 1_555 n
O1 O2 2.548(8) 1_555 n
O1 O3 2.486(8) 1_555 n
O1 O4 2.950(29) 1_555 n
O1 O10 2.917(27) 1_555 n
O1 O14 3.047(30) -1_666 n
O2 O2W 2.671(33) -2_565 n
O2 P1 1.533(4) 1_555 n
O2 O1 2.548(8) 1_555 n
O2 O3 2.488(8) 1_555 n
O2 C1 2.709(8) 1_555 n
O2 O6W 2.847(35) 2_656 n
O3 P1 1.535(4) 1_555 n
O3 O1 2.486(8) 1_555 n
O3 O2 2.488(8) 1_555 n
O3 O15 2.478(25) -1_666 n
O3 C1 2.714(8) 1_555 n
O4 Ce1 2.489(17) 1_555 n
O4 Ce2 2.713(24) 1_555 n
O4 P2 1.539(4) 1_555 n
O4 O1 2.950(29) 1_555 n
O4 O5 2.562(8) 1_555 n
O4 O6 2.541(8) 1_555 n
O4 O7 2.972(31) 1_555 n
O4 O10 3.156(24) 1_555 n
O4 O13 3.041(21) 1_555 n
O5 Ce2 2.729(23) 1_555 n
O5 Ce2 2.374(16) -1_566 n
O5 O4W 2.922(31) -1_566 n
O5 P2 1.543(4) 1_555 n
O5 O4 2.562(8) 1_555 n
O5 O5 2.913(34) -1_566 n
O5 O6 2.519(8) 1_555 n
O5 O7 3.005(33) 1_555 n
O5 O7 3.154(27) -1_566 n
O5 O8 2.758(32) 1_555 n
O5 O8 3.013(27) -1_566 n
O5 O16 3.066(33) -1_566 n
O5 C2 2.695(9) 1_555 n
O6 P2 1.546(4) 1_555 n
O6 O4 2.541(8) 1_555 n
O6 O5 2.519(8) 1_555 n
O6 O17 2.330(23) -1_566 n
O6 C2 2.708(8) 1_555 n
O6 O6W 2.74(4) 2_656 n
O6 O7W 2.786(34) -1_666 n
O7 Ce2 2.497(18) 1_555 n
O7 P3 1.540(4) 1_555 n
O7 O4 2.972(31) 1_555 n
O7 O5 3.005(33) 1_555 n
O7 O5 3.154(27) -1_566 n
O7 O8 2.544(8) 1_555 n
O7 O9 2.517(8) 1_555 n
O7 O10 2.963(27) 1_555 n
O7 O13 3.163(21) 1_555 n
O7 O16 3.004(25) 1_555 n
O7 C3 2.713(8) 1_555 n
O8 Ce2 2.363(16) -1_566 n
O8 O3W 2.609(33) -1_566 n
O8 O4W 2.362(27) -1_566 n
O8 P3 1.533(4) 1_555 n
O8 O5 2.758(32) 1_555 n
O8 O5 3.013(27) -1_566 n
O8 O7 2.544(8) 1_555 n
O8 O9 2.544(8) 1_555 n
O8 C3 2.698(8) 1_555 n
O9 P3 1.540(4) 1_555 n
O9 O7 2.517(8) 1_555 n
O9 O8 2.544(8) 1_555 n
O9 O18 2.290(24) -2_555 n
O9 C3 2.712(8) 1_555 n
O10 Ce1 2.469(17) 1_555 n
O10 P4 1.535(4) 1_555 n
O10 O1 2.917(27) 1_555 n
O10 O4 3.156(24) 1_555 n
O10 O7 2.963(27) 1_555 n
O10 O11 2.552(8) 1_555 n
O10 O12 2.515(8) 1_555 n
O10 O13 3.072(28) 1_555 n
O10 O14 2.878(31) 1_555 n
O10 C4 2.719(8) 1_555 n
O11 Ce1 2.398(16) -1_666 n
O11 O1W 2.491(30) -1_666 n
O11 O2W 2.879(32) -1_666 n
O11 P4 1.535(4) 1_555 n
O11 O10 2.552(8) 1_555 n
O11 O12 2.548(8) 1_555 n
O11 O14 2.874(32) 1_555 n
O11 O14 3.103(25) -1_666 n
O11 C4 2.714(9) 1_555 n
O11 O6W 3.14(4) 1_555 n
O12 P4 1.548(4) 1_555 n
O12 O10 2.515(8) 1_555 n
O12 O11 2.548(8) 1_555 n
O12 C4 2.685(8) 1_555 n
O12 O5W 2.633(33) -1_666 n
O13 Ce1 2.943(21) 1_555 n
O13 Ce2 2.404(13) 1_555 n
O13 O3W 2.882(32) 1_555 n
O13 P5 1.538(4) 1_555 n
O13 O4 3.041(21) 1_555 n
O13 O7 3.163(21) 1_555 n
O13 O10 3.072(28) 1_555 n
O13 O14 2.554(8) 1_555 n
O13 O15 2.552(8) 1_555 n
O13 O16 2.804(26) 1_555 n
O14 Ce1 2.677(21) 1_555 n
O14 Ce1 2.545(14) -1_666 n
O14 P5 1.545(4) 1_555 n
O14 O1 3.047(30) -1_666 n
O14 O10 2.878(31) 1_555 n
O14 O11 2.874(32) 1_555 n
O14 O11 3.103(25) -1_666 n
O14 O13 2.554(8) 1_555 n
O14 O14 3.046(30) -1_666 n
O14 O15 2.512(8) 1_555 n
O15 P5 1.539(4) 1_555 n
O15 O3 2.478(25) -1_666 n
O15 O13 2.552(8) 1_555 n
O15 O14 2.512(8) 1_555 n
O15 C5 2.697(8) 1_555 n
O15 O8W 2.836(19) 1_555 n
O15 O10W 2.628(23) 1_555 n
O16 Ce2 2.440(14) 1_555 n
O16 O4W 2.797(32) 1_555 n
O16 P6 1.545(4) 1_555 n
O16 O5 3.066(33) -1_566 n
O16 O7 3.004(25) 1_555 n
O16 O13 2.804(26) 1_555 n
O16 O17 2.544(8) 1_555 n
O16 O18 2.526(8) 1_555 n
O16 C6 2.705(8) 1_555 n
O17 P6 1.538(4) 1_555 n
O17 O6 2.330(23) -1_566 n
O17 O16 2.544(8) 1_555 n
O17 O18 2.529(8) 1_555 n
O17 O10W 2.841(20) -2_555 n
O18 P6 1.542(4) 1_555 n
O18 O9 2.290(24) -2_554 n
O18 O16 2.526(8) 1_555 n
O18 O17 2.529(8) 1_555 n
O18 C6 2.711(9) 1_555 n
O18 O7W 2.92(4) -2_454 n
N1 C1 1.507(4) 1_555 n
N1 C2 1.494(4) 1_555 n
N1 C3 1.507(4) 1_555 n
N2 C4 1.503(4) 1_555 n
N2 C5 1.501(5) 1_555 n
N2 C6 1.509(4) 1_555 n
C1 P1 1.800(4) 1_555 n
C1 O2 2.709(8) 1_555 n
C1 O3 2.714(8) 1_555 n
C1 N1 1.507(4) 1_555 n
C2 P2 1.808(4) 1_555 n
C2 O5 2.695(9) 1_555 n
C2 O6 2.708(8) 1_555 n
C2 N1 1.494(4) 1_555 n
C3 P3 1.807(4) 1_555 n
C3 O7 2.713(8) 1_555 n
C3 O8 2.698(8) 1_555 n
C3 O9 2.712(8) 1_555 n
C3 N1 1.507(4) 1_555 n
C4 P4 1.805(4) 1_555 n
C4 O10 2.719(8) 1_555 n
C4 O11 2.714(9) 1_555 n
C4 O12 2.685(8) 1_555 n
C4 N2 1.503(4) 1_555 n
C5 P5 1.810(4) 1_555 n
C5 O15 2.697(8) 1_555 n
C5 N2 1.501(5) 1_555 n
C6 P6 1.804(4) 1_555 n
C6 O16 2.705(8) 1_555 n
C6 O18 2.711(9) 1_555 n
C6 N2 1.509(4) 1_555 n
O5W O12 2.633(33) -1_666 n
O5W O6W 2.69(4) -1_666 n
O5W O8W 2.756(30) 1_555 n
O5W O9W 2.777(30) 1_555 n
O6W O1W 2.50(4) -1_666 n
O6W O2 2.847(35) 2_646 n
O6W O6 2.74(4) 2_646 n
O6W O11 3.14(4) 1_555 n
O6W O5W 2.69(4) -1_666 n
O7W O1W 2.98(4) -1_666 n
O7W O6 2.786(34) -1_666 n
O7W O18 2.92(4) -2_655 n
O8W O3W 3.012(29) 1_555 n
O8W O4W 3.134(26) -1_565 n
O8W O15 2.836(19) 1_555 n
O8W O5W 2.756(30) 1_555 n
O8W O9W 0.715190(20) 1_555 n
O8W O10W 2.47261(6) 1_555 n
O9W O3W 2.724(30) 1_555 n
O9W O4W 2.847(25) -1_565 n
O9W O5W 2.777(30) 1_555 n
O9W O8W 0.715190(20) 1_555 n
O9W O9W 3.09235(10) -1_565 n
O9W O10W 2.87273(8) 1_555 n
O10W O15 2.628(23) 1_555 n
O10W O17 2.841(20) -2_554 n
O10W O8W 2.47261(6) 1_555 n
O10W O9W 2.87273(8) 1_555 n
